data_2011230
loop_
_publ_author_name
'Zeng, Xi-Rui'
'Xiong, Ren-Geng'
'Xu, Yan'
'Liu, Yong-Jiang'
'You, Xiao-Zeng'

_publ_section_title
;
 Tetraaquabis[2-(4-pyridyl)ethanesulfonato-<i>N</i>]zinc(II)
;
_journal_issue 8
_journal_name_full 'Acta Crystallographica Section C'
_journal_page_first 943
_journal_page_last 944
_journal_paper_doi 10.1107/S0108270100007964
_journal_volume 56
_journal_year 2000
_chemical_formula_iupac '[Zn (C7 H8 NO3 S)2 (H2 O)4 ]'
_chemical_formula_moiety 'C14 H24 N2 O10 S2 Zn'
_chemical_formula_sum 'C14 H24 N2 O10 S2 Zn'
_chemical_formula_weight 509.84
_chemical_name_systematic
;
  Bis(4-Pyridineethanesulfonato-N) Tetraaquazinc
;
_space_group_IT_number 14
_symmetry_cell_setting monoclinic
_symmetry_space_group_name_Hall '-P 2ybc'
_symmetry_space_group_name_H-M 'P 1 21/c 1'
_cell_angle_alpha 90.00
_cell_angle_beta 94.910(10)
_cell_angle_gamma 90.00
_cell_formula_units_Z 2
_cell_length_a 9.0967(14)
_cell_length_b 8.8122(13)
_cell_length_c 12.5396(14)
_cell_measurement_reflns_used 45
_cell_measurement_temperature 293(2)
_cell_measurement_theta_max 11.78
_cell_measurement_theta_min 5.16
_cell_volume 1001.5(2)
_computing_cell_refinement XSCANS
_computing_data_collection 'XSCANS (Siemens, 1994)'
_computing_data_reduction 'SHELXTL (Sheldrick, 1997)'
_computing_publication_material SHELXTL
_computing_structure_refinement SHELXTL
_computing_structure_solution SHELXTL
_diffrn_ambient_temperature 293(2)
_diffrn_measured_fraction_theta_full .900
_diffrn_measured_fraction_theta_max .900
_diffrn_measurement_device_type 'Bruker P4'
_diffrn_measurement_method '2\q/\w scans'
_diffrn_radiation_monochromator graphite
_diffrn_radiation_source 'fine-focus sealed tube'
_diffrn_radiation_type MoK\a
_diffrn_radiation_wavelength .71073
_diffrn_reflns_av_R_equivalents .0232
_diffrn_reflns_av_sigmaI/netI .0319
_diffrn_reflns_limit_h_max 10
_diffrn_reflns_limit_h_min -1
_diffrn_reflns_limit_k_max 10
_diffrn_reflns_limit_k_min -1
_diffrn_reflns_limit_l_max 14
_diffrn_reflns_limit_l_min -14
_diffrn_reflns_number 2411
_diffrn_reflns_theta_full 25.00
_diffrn_reflns_theta_max 25.00
_diffrn_reflns_theta_min 2.25
_diffrn_standards_decay_% 6.11
_diffrn_standards_interval_count 97
_diffrn_standards_number 3
_exptl_absorpt_coefficient_mu 1.491
_exptl_absorpt_correction_T_max .800
_exptl_absorpt_correction_T_min .618
_exptl_absorpt_correction_type empirical
_exptl_absorpt_process_details '(North et al., 1968)'
_exptl_crystal_colour colourless
_exptl_crystal_density_diffrn 1.691
_exptl_crystal_density_method 'not measured'
_exptl_crystal_description Block
_exptl_crystal_F_000 528
_exptl_crystal_size_max .60
_exptl_crystal_size_mid .40
_exptl_crystal_size_min .15
_refine_diff_density_max .757
_refine_diff_density_min -.558
_refine_ls_extinction_coef .0129(17)
_refine_ls_extinction_method 'SHELXTL (Sheldrick, 1997)'
_refine_ls_goodness_of_fit_ref 1.041
_refine_ls_hydrogen_treatment mixed
_refine_ls_matrix_type full
_refine_ls_number_parameters 134
_refine_ls_number_reflns 1765
_refine_ls_number_restraints 6
_refine_ls_restrained_S_all 1.181
_refine_ls_R_factor_all .0370
_refine_ls_R_factor_gt .0329
_refine_ls_shift/su_max .001
_refine_ls_shift/su_mean .000
_refine_ls_structure_factor_coef Fsqd
_refine_ls_weighting_details 'calc w = 1/[\s^2^(Fo^2^)+(0.0494P)^2^+1.0422P] where P=(Fo^2^+2Fc^2^)/3'
_refine_ls_weighting_scheme calc
_refine_ls_wR_factor_ref .0915
_reflns_number_gt 1429
_reflns_number_total 1765
_reflns_threshold_expression I>2\s(I)
_cod_data_source_file na1464.cif
_cod_data_source_block I
_cod_depositor_comments
;
The following automatic conversions were performed:
'_symmetry_cell_setting' value 'Monoclinic' changed to 'monoclinic'
according to '/home/saulius/struct/CIF-dictionaries/cif_core.dic'
dictionary named 'cif_core.dic' version 2.4.1 from 2010-06-29.

Automatic conversion script
Id: cif_fix_enum 1527 2010-12-29 10:47:43Z saulius 

The following automatic conversions were performed:

'_symmetry_cell_setting' value 'Monoclinic' changed to 'monoclinic'
according to /home/saulius/struct/CIF-dictionaries/cif_core.dic
dictionary named 'cif_core.dic' version 2.4.1 from 2010-06-29.

Automatic conversion script
Id: cif_fix_values 1715 2011-07-08 13:25:40Z adriana 
;
_cod_original_sg_symbol_H-M 'P 21/c'
_cod_database_code 2011230
_cod_database_fobs_code 2011230

loop_
_symmetry_equiv_pos_as_xyz
'x, y, z'
'-x, y+1/2, -z+1/2'
'-x, -y, -z'
'x, -y-1/2, z-1/2'

loop_
_atom_site_label
_atom_site_fract_x
_atom_site_fract_y
_atom_site_fract_z
_atom_site_U_iso_or_equiv
_atom_site_adp_type
_atom_site_calc_flag
_atom_site_refinement_flags
_atom_site_occupancy
_atom_site_disorder_assembly
_atom_site_disorder_group
_atom_site_type_symbol
Zn1 .0000 .0000 .5000 .0225(2) Uani d S 1 . . Zn
S1 -.75531(10) .05693(10) .90620(6) .0267(3) Uani d . 1 . . S
N1 -.1723(3) .0233(3) .6004(2) .0230(6) Uani d . 1 . . N
O1 -.8216(4) -.0820(3) .9369(2) .0524(8) Uani d U 1 . . O
O2 -.6995(3) .1494(3) .99661(18) .0388(7) Uani d . 1 . . O
O3 -.8524(3) .1444(3) .82937(17) .0340(6) Uani d . 1 . . O
O1W -.0704(3) .2054(3) .42483(18) .0312(6) Uani d . 1 . . O
H3 -.1028 .2746 .4644 .047 Uiso d R 1 . . H
H4 -.0053 .2458 .3884 .047 Uiso d R 1 . . H
O2W .1542(3) .1264(3) .60733(17) .0345(6) Uani d . 1 . . O
H1 .1931 .2043 .5804 .052 Uiso d R 1 . . H
H2 .1491 .1431 .6739 .052 Uiso d R 1 . . H
C1 -.3056(4) .0726(4) .5596(3) .0270(8) Uani d . 1 . . C
H1A -.3225 .0823 .4857 .032 Uiso calc R 1 . . H
C2 -.4177(4) .1094(4) .6214(3) .0292(8) Uani d . 1 . . C
H2A -.5078 .1430 .5893 .035 Uiso calc R 1 . . H
C3 -.3963(4) .0964(4) .7318(3) .0282(8) Uani d . 1 . . C
C4 -.2609(4) .0404(4) .7735(3) .0300(8) Uani d . 1 . . C
H4A -.2426 .0263 .8470 .036 Uiso calc R 1 . . H
C5 -.1534(4) .0057(4) .7065(3) .0266(8) Uani d . 1 . . C
H5A -.0636 -.0317 .7364 .032 Uiso calc R 1 . . H
C6 -.5137(4) .1420(4) .8033(3) .0364(9) Uani d . 1 . . C
H6A -.5802 .2142 .7659 .044 Uiso calc R 1 . . H
H6B -.4679 .1914 .8668 .044 Uiso calc R 1 . . H
C7 -.6011(4) .0055(4) .8362(3) .0290(8) Uani d . 1 . . C
H7A -.5367 -.0601 .8813 .035 Uiso calc R 1 . . H
H7B -.6354 -.0515 .7727 .035 Uiso calc R 1 . . H

loop_
_atom_site_aniso_label
_atom_site_aniso_U_11
_atom_site_aniso_U_22
_atom_site_aniso_U_33
_atom_site_aniso_U_12
_atom_site_aniso_U_13
_atom_site_aniso_U_23
Zn1 .0216(3) .0265(3) .0207(3) .0009(2) .0092(2) .0007(2)
S1 .0275(5) .0297(5) .0250(4) .0024(4) .0138(3) .0023(3)
N1 .0205(15) .0282(15) .0210(13) .0000(12) .0069(11) -.0015(11)
O1 .0546(12) .0493(11) .0569(11) -.0025(9) .0247(9) .0042(9)
O2 .0363(15) .0558(17) .0247(11) .0112(13) .0046(10) -.0077(11)
O3 .0285(15) .0479(16) .0265(11) .0077(12) .0073(10) -.0024(10)
O1W .0324(14) .0287(13) .0346(12) .0028(11) .0150(10) .0046(10)
O2W .0403(16) .0416(14) .0226(11) -.0130(12) .0079(10) -.0030(10)
C1 .0245(19) .0338(19) .0229(15) .0009(16) .0038(14) .0003(13)
C2 .0196(18) .0317(18) .0369(18) .0006(15) .0057(15) .0007(15)
C3 .0284(19) .0221(16) .0368(17) -.0057(15) .0173(15) -.0035(14)
C4 .034(2) .0355(18) .0218(16) -.0034(17) .0090(15) -.0030(14)
C5 .0218(19) .0322(18) .0262(16) -.0014(14) .0035(14) -.0005(13)
C6 .035(2) .0319(19) .046(2) -.0029(17) .0221(17) -.0083(16)
C7 .030(2) .0265(17) .0334(18) .0057(15) .0161(15) .0009(14)

loop_
_atom_type_symbol
_atom_type_description
_atom_type_scat_dispersion_real
_atom_type_scat_dispersion_imag
_atom_type_scat_source
C C .0033 .0016 'International Tables Vol C Tables 4.2.6.8 and 6.1.1.4'
H H .0000 .0000 'International Tables Vol C Tables 4.2.6.8 and 6.1.1.4'
N N .0061 .0033 'International Tables Vol C Tables 4.2.6.8 and 6.1.1.4'
O O .0106 .0060 'International Tables Vol C Tables 4.2.6.8 and 6.1.1.4'
S S .1246 .1234 'International Tables Vol C Tables 4.2.6.8 and 6.1.1.4'
Zn Zn .2839 1.4301 'International Tables Vol C Tables 4.2.6.8 and 6.1.1.4'

loop_
_geom_angle_atom_site_label_1
_geom_angle_atom_site_label_2
_geom_angle_atom_site_label_3
_geom_angle_site_symmetry_1
_geom_angle_site_symmetry_3
_geom_angle
N1 Zn1 N1 3_556 . 180.0
N1 Zn1 O1W 3_556 . 91.68(10)
N1 Zn1 O1W . . 88.32(10)
N1 Zn1 O1W 3_556 3_556 88.32(10)
N1 Zn1 O1W . 3_556 91.68(10)
O1W Zn1 O1W . 3_556 180.0
N1 Zn1 O2W 3_556 3_556 93.10(10)
N1 Zn1 O2W . 3_556 86.90(10)
O1W Zn1 O2W . 3_556 90.46(9)
O1W Zn1 O2W 3_556 3_556 89.54(9)
N1 Zn1 O2W 3_556 . 86.90(10)
N1 Zn1 O2W . . 93.10(10)
O1W Zn1 O2W . . 89.54(9)
O1W Zn1 O2W 3_556 . 90.46(9)
O2W Zn1 O2W 3_556 . 180.0
O1 S1 O2 . . 113.39(17)
O1 S1 O3 . . 112.45(18)
O2 S1 O3 . . 111.58(15)
O1 S1 C7 . . 106.45(17)
O2 S1 C7 . . 106.94(17)
O3 S1 C7 . . 105.40(15)
C5 N1 C1 . . 116.7(3)
C5 N1 Zn1 . . 123.1(2)
C1 N1 Zn1 . . 119.8(2)
N1 C1 C2 . . 123.4(3)
C1 C2 C3 . . 119.8(3)
C2 C3 C4 . . 116.7(3)
C2 C3 C6 . . 121.8(3)
C4 C3 C6 . . 121.5(3)
C5 C4 C3 . . 120.2(3)
N1 C5 C4 . . 123.0(3)
C3 C6 C7 . . 111.4(3)
C6 C7 S1 . . 112.7(2)

loop_
_geom_bond_atom_site_label_1
_geom_bond_atom_site_label_2
_geom_bond_site_symmetry_2
_geom_bond_distance
_geom_bond_publ_flag
Zn1 N1 3_556 2.102(3) ?
Zn1 N1 . 2.102(3) ?
Zn1 O1W . 2.114(2) ?
Zn1 O1W 3_556 2.114(2) ?
Zn1 O2W 3_556 2.167(2) ?
Zn1 O2W . 2.167(2) ?
S1 O1 . 1.432(3) ?
S1 O2 . 1.452(3) ?
S1 O3 . 1.469(3) ?
S1 C7 . 1.776(4) ?
N1 C5 . 1.336(4) ?
N1 C1 . 1.347(4) ?
C1 C2 . 1.372(5) ?
C2 C3 . 1.386(5) ?
C3 C4 . 1.387(5) ?
C3 C6 . 1.506(5) ?
C4 C5 . 1.377(5) ?
C6 C7 . 1.518(5) ?

loop_
_geom_hbond_atom_site_label_D
_geom_hbond_atom_site_label_H
_geom_hbond_atom_site_label_A
_geom_hbond_site_symmetry_A
_geom_hbond_distance_DH
_geom_hbond_distance_HA
_geom_hbond_distance_DA
_geom_hbond_angle_DHA
_geom_hbond_publ_flag
O2W H1 O2 4_665 .85(5) 1.97(4) 2.814(4) 167(2) yes
O2W H2 O3 1_655 .85(3) 1.950(10) 2.795(3) 170.0(10) yes
O1W H3 O1 2_456 .85(4) 1.93(6) 2.788(4) 175.0(10) yes
O1W H4 O3 4_665 .85(6) 1.89(6) 2.743(4) 170.0(10) yes
C4 H4A O2 3_457 .930(10) 2.58(8) 3.379(4) 143.0(10) yes
